data_4319841
loop_
_publ_author_name
'John F. Lehmann'
'David A. Dixon'
'Gary J. Schrobilgen'

_publ_section_title
;
 X-ray Crystal Structures of \a-KrF2, [KrF][MF6] (M = As, Sb, Bi),
 [Kr2F3][SbF6].KrF2, [Kr2F3]2[SbF6]2.KrF2, and [Kr2F3][AsF6].[KrF][AsF6];
 Synthesis and Characterization of [Kr2F3][PF6].nKrF2; and Theoretical
 Studies of KrF2, KrF+, Kr2F3+, and the [KrF][MF6] (M = P, As, Sb, Bi) Ion
 Pairs
;
_journal_name_full 'Inorganic Chemistry'
_journal_page_first 3002
_journal_page_last 3017
_journal_paper_doi 10.1021/ic001167w
_journal_volume 40
_journal_year 2001
_chemical_formula_sum 'F7 Kr Sb'
_chemical_formula_weight 338.55
_chemical_name_systematic
; 
 ? 
;
_space_group_IT_number 14
_symmetry_cell_setting monoclinic
_symmetry_space_group_name_Hall '-P 2ybc'
_symmetry_space_group_name_H-M 'P 1 21/c 1'
_atom_sites_solution_hydrogens geom
_atom_sites_solution_primary direct
_atom_sites_solution_secondary difmap
_audit_creation_method SHELXL-97
_cell_angle_alpha 90.00
_cell_angle_beta 94.693(4)
_cell_angle_gamma 90.00
_cell_formula_units_Z 4
_cell_length_a 5.2922(6)
_cell_length_b 10.4444(13)
_cell_length_c 10.7959(13)
_cell_measurement_temperature 160(2)
_cell_volume 594.73(12)
_computing_structure_refinement 'SHELXL-97 (Sheldrick, 1997)'
_computing_structure_solution 'SHELXS-97 (Sheldrick, 1990)'
_diffrn_ambient_temperature 160(2)
_diffrn_measured_fraction_theta_full 0.938
_diffrn_measured_fraction_theta_max 0.938
_diffrn_radiation_monochromator graphite
_diffrn_radiation_source 'fine-focus sealed tube'
_diffrn_radiation_type MoK\a
_diffrn_radiation_wavelength 0.71073
_diffrn_reflns_av_R_equivalents 0.0478
_diffrn_reflns_av_sigmaI/netI 0.0512
_diffrn_reflns_limit_h_max 6
_diffrn_reflns_limit_h_min -6
_diffrn_reflns_limit_k_max 13
_diffrn_reflns_limit_k_min -13
_diffrn_reflns_limit_l_max 13
_diffrn_reflns_limit_l_min -13
_diffrn_reflns_number 5656
_diffrn_reflns_theta_full 27.54
_diffrn_reflns_theta_max 27.54
_diffrn_reflns_theta_min 2.72
_exptl_absorpt_coefficient_mu 12.093
_exptl_crystal_density_diffrn 3.781
_exptl_crystal_density_method 'not measured'
_exptl_crystal_F_000 600
_refine_diff_density_max 0.719
_refine_diff_density_min -0.790
_refine_diff_density_rms 0.177
_refine_ls_extinction_coef 0.0027(2)
_refine_ls_extinction_expression Fc^*^=kFc[1+0.001xFc^2^\l^3^/sin(2\q)]^-1/4^
_refine_ls_extinction_method SHELXL
_refine_ls_goodness_of_fit_ref 0.920
_refine_ls_hydrogen_treatment mixed
_refine_ls_matrix_type full
_refine_ls_number_parameters 83
_refine_ls_number_reflns 1287
_refine_ls_number_restraints 0
_refine_ls_restrained_S_all 0.920
_refine_ls_R_factor_all 0.0455
_refine_ls_R_factor_gt 0.0266
_refine_ls_shift/su_max 0.001
_refine_ls_shift/su_mean 0.000
_refine_ls_structure_factor_coef Fsqd
_refine_ls_weighting_details 'calc w=1/[\s^2^(Fo^2^)+(0.0236P)^2^+0.0000P] where P=(Fo^2^+2Fc^2^)/3'
_refine_ls_weighting_scheme calc
_refine_ls_wR_factor_gt 0.0496
_refine_ls_wR_factor_ref 0.0527
_reflns_number_gt 995
_reflns_number_total 1287
_reflns_threshold_expression >2sigma(I)
_cod_data_source_file ic001167w_3.cif
_cod_data_source_block KrF+SbF6-
_cod_database_code 4319841

loop_
_symmetry_equiv_pos_as_xyz
'x, y, z'
'-x, y+1/2, -z+1/2'
'-x, -y, -z'
'x, -y-1/2, z-1/2'

loop_
_atom_site_label
_atom_site_type_symbol
_atom_site_fract_x
_atom_site_fract_y
_atom_site_fract_z
_atom_site_U_iso_or_equiv
_atom_site_adp_type
_atom_site_occupancy
_atom_site_calc_flag
_atom_site_refinement_flags
_atom_site_disorder_assembly
_atom_site_disorder_group
Sb Sb 0.40256(7) 0.48700(3) 0.22753(3) 0.01804(13) Uani 1 d . . .
Kr Kr 0.01928(9) 0.73354(5) 0.02528(4) 0.01956(15) Uani 1 d . . .
F1 F -0.1395(6) 0.8754(3) -0.0243(3) 0.0359(9) Uani 1 d . . .
F2 F 0.1994(6) 0.5576(3) 0.0832(3) 0.0279(7) Uani 1 d . . .
F3 F 0.5901(6) 0.4169(3) 0.3638(3) 0.0357(8) Uani 1 d . . .
F5 F 0.1244(6) 0.3830(3) 0.2491(3) 0.0287(8) Uani 1 d . . .
F4 F 0.2680(6) 0.6141(3) 0.3212(3) 0.0353(9) Uani 1 d . . .
F7 F 0.6615(6) 0.5964(3) 0.1891(3) 0.0363(9) Uani 1 d . . .
F6 F 0.5086(6) 0.3667(3) 0.1157(3) 0.0350(9) Uani 1 d . . .

loop_
_atom_site_aniso_label
_atom_site_aniso_U_11
_atom_site_aniso_U_22
_atom_site_aniso_U_33
_atom_site_aniso_U_23
_atom_site_aniso_U_13
_atom_site_aniso_U_12
Sb 0.0179(2) 0.0192(2) 0.01741(19) 0.00145(15) 0.00416(13) -0.00008(16)
Kr 0.0205(3) 0.0202(3) 0.0183(3) 0.0009(2) 0.0031(2) 0.0001(2)
F1 0.045(2) 0.028(2) 0.036(2) 0.0078(16) 0.0068(16) 0.0166(17)
F2 0.0363(19) 0.0246(18) 0.0223(17) 0.0041(14) -0.0010(14) 0.0033(15)
F3 0.034(2) 0.041(2) 0.0309(19) 0.0113(16) -0.0032(15) 0.0061(17)
F5 0.0282(19) 0.030(2) 0.0286(19) 0.0059(14) 0.0049(14) -0.0104(14)
F4 0.043(2) 0.032(2) 0.0326(19) -0.0154(15) 0.0115(16) 0.0043(16)
F7 0.0252(19) 0.042(2) 0.043(2) 0.0068(17) 0.0076(16) -0.0129(16)
F6 0.045(2) 0.034(2) 0.0279(19) -0.0070(15) 0.0134(16) 0.0104(17)

loop_
_atom_type_symbol
_atom_type_description
_atom_type_scat_dispersion_real
_atom_type_scat_dispersion_imag
_atom_type_scat_source
F F 0.0171 0.0103 'International Tables Vol C Tables 4.2.6.8 and 6.1.1.4'
Kr Kr -0.5574 2.7079 'International Tables Vol C Tables 4.2.6.8 and 6.1.1.4'
Sb Sb -0.5866 1.5461 'International Tables Vol C Tables 4.2.6.8 and 6.1.1.4'

loop_
_geom_angle_atom_site_label_1
_geom_angle_atom_site_label_2
_geom_angle_atom_site_label_3
_geom_angle
_geom_angle_site_symmetry_1
_geom_angle_site_symmetry_3
_geom_angle_publ_flag
F4 Sb F3 93.13(15) . . ?
F4 Sb F7 90.26(15) . . ?
F3 Sb F7 93.64(15) . . ?
F4 Sb F5 90.39(14) . . ?
F3 Sb F5 92.73(14) . . ?
F7 Sb F5 173.55(14) . . ?
F4 Sb F6 172.35(14) . . ?
F3 Sb F6 94.46(15) . . ?
F7 Sb F6 90.20(15) . . ?
F5 Sb F6 88.31(15) . . ?
F4 Sb F2 87.37(14) . . ?
F3 Sb F2 178.68(14) . . ?
F7 Sb F2 87.58(14) . . ?
F5 Sb F2 86.04(13) . . ?
F6 Sb F2 85.02(14) . . ?
F1 Kr F2 177.88(15) . . ?
Sb F2 Kr 139.15(17) . . ?

loop_
_geom_bond_atom_site_label_1
_geom_bond_atom_site_label_2
_geom_bond_distance
_geom_bond_site_symmetry_2
_geom_bond_publ_flag
Sb F4 1.846(3) . ?
Sb F3 1.856(3) . ?
Sb F7 1.857(3) . ?
Sb F5 1.859(3) . ?
Sb F6 1.861(3) . ?
Sb F2 1.963(3) . ?
Kr F1 1.765(3) . ?
Kr F2 2.140(3) . ?
